data_7057400
loop_
_publ_author_name
'Chu, Xiao-Ya'
'Wang, Wen-Min'
'Nie, Yao-Yao'
'Cui, Jian-Zhong'
'Gao, Hong-Ling'

_publ_section_title
;
 Regulating the luminescent and magnetic properties of rare-earth
 complexes with \b-diketonate coligands
;
_journal_issue 14
_journal_name_full 'New Journal of Chemistry'
_journal_page_first 11417
_journal_paper_doi 10.1039/C8NJ01355A
_journal_volume 42
_journal_year 2018
_chemical_formula_moiety 'C56 H54 Er2 N8 O12, 2(C H4 O)'
_chemical_formula_sum 'C58 H62 Er2 N8 O14'
_chemical_formula_weight 1429.67
_space_group_crystal_system monoclinic
_space_group_IT_number 4
_space_group_name_Hall 'P 2yb'
_space_group_name_H-M_alt 'P 1 21 1'
_symmetry_space_group_name_Hall 'P 2yb'
_symmetry_space_group_name_H-M 'P 1 21 1'
_atom_sites_solution_hydrogens geom
_atom_sites_solution_primary direct
_audit_creation_date 2018-04-24
_audit_creation_method
;
Olex2 1.2
(compiled 2018.04.18 svn.r3501 for OlexSys, GUI svn.r5488)
;
_audit_update_record
;
2018-04-30 deposited with the CCDC.
2018-05-08 downloaded from the CCDC.
;
_cell_angle_alpha 90
_cell_angle_beta 109.70(3)
_cell_angle_gamma 90
_cell_formula_units_Z 2
_cell_length_a 9.4246(19)
_cell_length_b 24.170(5)
_cell_length_c 13.790(3)
_cell_measurement_reflns_used 7356
_cell_measurement_temperature 113(2)
_cell_measurement_theta_max 27.8824
_cell_measurement_theta_min 1.7805
_cell_volume 2957.4(12)
_computing_cell_refinement crystalclear
_computing_data_collection crystalclear
_computing_data_reduction crystalclear
_computing_molecular_graphics 'Olex2 (Dolomanov et al., 2009)'
_computing_publication_material 'Olex2 (Dolomanov et al., 2009)'
_computing_structure_refinement 'ShelXL (Sheldrick, 2015)'
_computing_structure_solution 'ShelXS (Sheldrick, 2008)'
_diffrn_ambient_temperature 113.15
_diffrn_detector_area_resol_mean 5.814
_diffrn_measured_fraction_theta_full 0.958
_diffrn_measured_fraction_theta_max 0.958
_diffrn_measurement_device_type 'Bruker P4'
_diffrn_measurement_method '\w scans'
_diffrn_radiation_monochromator graphite
_diffrn_radiation_type MoK\a
_diffrn_radiation_wavelength 0.71073
_diffrn_reflns_av_R_equivalents 0.0581
_diffrn_reflns_av_unetI/netI 0.0809
_diffrn_reflns_Laue_measured_fraction_full 0.958
_diffrn_reflns_Laue_measured_fraction_max 0.958
_diffrn_reflns_limit_h_max 11
_diffrn_reflns_limit_h_min -11
_diffrn_reflns_limit_k_max 28
_diffrn_reflns_limit_k_min -25
_diffrn_reflns_limit_l_max 15
_diffrn_reflns_limit_l_min -16
_diffrn_reflns_number 15199
_diffrn_reflns_point_group_measured_fraction_full 0.677
_diffrn_reflns_point_group_measured_fraction_max 0.677
_diffrn_reflns_theta_full 25.016
_diffrn_reflns_theta_max 25.016
_diffrn_reflns_theta_min 1.568
_exptl_absorpt_coefficient_mu 2.889
_exptl_absorpt_correction_T_max 0.6879
_exptl_absorpt_correction_T_min 0.5690
_exptl_absorpt_correction_type multi-scan
_exptl_absorpt_process_details crystalclear
_exptl_crystal_colour Colorless
_exptl_crystal_density_diffrn 1.605
_exptl_crystal_density_method 'not measured'
_exptl_crystal_description Prism
_exptl_crystal_F_000 1428
_exptl_crystal_size_max 0.22
_exptl_crystal_size_mid 0.18
_exptl_crystal_size_min 0.14
_refine_diff_density_max 1.813
_refine_diff_density_min -2.055
_refine_diff_density_rms 0.406
_refine_ls_abs_structure_details
;
 Flack x determined using 1792 quotients [(I+)-(I-)]/[(I+)+(I-)]
 (Parsons, Flack and Wagner, Acta Cryst. B69 (2013) 249-259).
;
_refine_ls_abs_structure_Flack 0.124(13)
_refine_ls_extinction_coef 0.0102(5)
_refine_ls_extinction_expression Fc^*^=kFc[1+0.001xFc^2^\l^3^/sin(2\q)]^-1/4^
_refine_ls_extinction_method 'SHELXL-2017/1 (Sheldrick 2017)'
_refine_ls_goodness_of_fit_ref 1.063
_refine_ls_hydrogen_treatment constr
_refine_ls_matrix_type full
_refine_ls_number_parameters 752
_refine_ls_number_reflns 7051
_refine_ls_number_restraints 1
_refine_ls_restrained_S_all 1.063
_refine_ls_R_factor_all 0.0497
_refine_ls_R_factor_gt 0.0445
_refine_ls_shift/su_max 0.001
_refine_ls_shift/su_mean 0.000
_refine_ls_structure_factor_coef Fsqd
_refine_ls_weighting_details 'w=1/[\s^2^(Fo^2^)+(0.0657P)^2^] where P=(Fo^2^+2Fc^2^)/3'
_refine_ls_weighting_scheme calc
_refine_ls_wR_factor_gt 0.1067
_refine_ls_wR_factor_ref 0.1197
_reflns_Friedel_coverage 0.477
_reflns_Friedel_fraction_full 0.449
_reflns_Friedel_fraction_max 0.449
_reflns_number_gt 6383
_reflns_number_total 7051
_reflns_threshold_expression 'I > 2\s(I)'
_cod_data_source_file c8nj01355a2.cif
_cod_data_source_block 7
_cod_depositor_comments 'Adding full bibliography for 7057395--7057405.cif.'
_cod_database_code 7057400
_shelx_shelxl_version_number 2017/1
_shelx_space_group_comment
;
The symmetry employed for this shelxl refinement is uniquely defined
by the following loop, which should always be used as a source of
symmetry information in preference to the above space-group names.
They are only intended as comments.
;
_shelx_estimated_absorpt_t_max 0.688
_shelx_estimated_absorpt_t_min 0.569
_olex2_refinement_description
;
1. Fixed Uiso
 At 1.2 times of:
  All C(H) groups
 At 1.5 times of:
  All C(H,H,H) groups, All O(H) groups
2.a Aromatic/amide H refined with riding coordinates:
 C2(H2), C3(H3a), C4(H4), C5(H5), C7(H7), C12(H12), C13(H13), C14(H14),
 C15(H15), C17(H17), C21(H21), C22(H22), C23(H23), C24(H24), C25(H25), C28(H28),
  C31(H31), C32(H32), C33(H33), C34(H34), C35(H35), C36(H36), C37(H37),
 C38(H38), C39(H39), C40(H40), C43(H43), C46(H46), C47(H47), C48(H48), C49(H49),
  C50(H50), C51(H51), C54(H54)
2.b Idealised Me refined as rotating group:
 C10(H10a,H10b,H10c), C20(H20a,H20b,H20c), C52(H52a,H52b,H52c), C53(H53a,H53b,
 H53c), C55(H55a,H55b,H55c), C56(H56a,H56b,H56c), C57(H57a,H57b,H57c), C58(H58a,
 H58b,H58c)
2.c Idealised tetrahedral OH refined as rotating group:
 O3(H3), O6(H6), O13(H13a), O14(H14a)
;
_olex2_submission_special_instructions 'No special instructions were received'

loop_
_space_group_symop_operation_xyz
'x, y, z'
'-x, y+1/2, -z'

loop_
_atom_site_label
_atom_site_type_symbol
_atom_site_fract_x
_atom_site_fract_y
_atom_site_fract_z
_atom_site_U_iso_or_equiv
_atom_site_adp_type
_atom_site_occupancy
_atom_site_site_symmetry_order
_atom_site_calc_flag
_atom_site_refinement_flags_posn
Er1 Er 1.01910(6) 0.10781(2) 0.86855(5) 0.0187(2) Uani 1 1 d .
Er2 Er 0.96120(6) -0.00607(2) 0.65167(5) 0.0192(2) Uani 1 1 d .
O1 O 0.9824(12) 0.1656(4) 0.9845(8) 0.023(3) Uani 1 1 d .
O2 O 0.9535(10) 0.0157(4) 0.8139(8) 0.019(2) Uani 1 1 d .
O3 O 1.0157(15) -0.1455(4) 0.7730(10) 0.042(3) Uani 1 1 d .
H3 H 1.029908 -0.151193 0.716896 0.063 Uiso 1 1 calc GR
O4 O 0.9947(12) -0.0635(4) 0.5344(9) 0.028(3) Uani 1 1 d .
O5 O 1.0252(10) 0.0866(4) 0.7038(8) 0.022(3) Uani 1 1 d .
O6 O 0.9708(13) 0.2480(4) 0.7478(10) 0.035(3) Uani 1 1 d .
H6 H 0.938411 0.264253 0.690669 0.053 Uiso 1 1 calc GR
O7 O 1.2291(10) 0.1623(4) 0.9054(8) 0.023(3) Uani 1 1 d .
O8 O 1.2204(9) 0.0557(4) 0.9621(8) 0.024(3) Uani 1 1 d .
O9 O 0.7606(10) 0.0468(4) 0.5561(8) 0.024(3) Uani 1 1 d .
O10 O 0.7517(10) -0.0611(4) 0.6116(8) 0.021(2) Uani 1 1 d .
O11 O 0.7573(10) 0.1170(4) 0.7941(8) 0.026(3) Uani 1 1 d .
O12 O 1.2185(10) -0.0152(5) 0.7220(8) 0.034(3) Uani 1 1 d .
N1 N 0.9356(12) 0.0515(4) 0.9888(11) 0.016(3) Uani 1 1 d .
N2 N 0.9315(11) -0.0067(6) 0.9732(9) 0.019(3) Uani 1 1 d .
N3 N 0.9973(13) -0.0888(5) 0.7848(10) 0.021(3) Uani 1 1 d .
N4 N 1.0456(13) 0.0499(5) 0.5320(11) 0.020(3) Uani 1 1 d .
N5 N 1.0553(11) 0.1088(5) 0.5472(9) 0.020(3) Uani 1 1 d .
N6 N 0.9854(13) 0.1918(5) 0.7318(11) 0.025(3) Uani 1 1 d .
N7 N 0.5168(13) 0.1310(5) 0.6887(12) 0.029(3) Uani 1 1 d .
N8 N 1.4651(13) -0.0283(6) 0.8211(12) 0.035(4) Uani 1 1 d .
C1 C 0.9726(15) 0.1652(6) 1.0809(13) 0.023(4) Uani 1 1 d .
C2 C 1.0094(17) 0.2136(6) 1.1409(13) 0.029(4) Uani 1 1 d .
H2 H 1.043882 0.245443 1.115147 0.035 Uiso 1 1 calc R
C3 C 0.9951(16) 0.2145(6) 1.2383(11) 0.026(4) Uani 1 1 d .
H3A H 1.020041 0.247436 1.278093 0.032 Uiso 1 1 calc R
C4 C 0.9453(17) 0.1687(7) 1.2791(13) 0.026(4) Uani 1 1 d .
H4 H 0.933217 0.170041 1.344753 0.031 Uiso 1 1 calc R
C5 C 0.9139(15) 0.1205(6) 1.2187(12) 0.022(4) Uani 1 1 d .
H5 H 0.880802 0.088457 1.244735 0.027 Uiso 1 1 calc R
C6 C 0.9296(14) 0.1183(6) 1.1225(13) 0.021(4) Uani 1 1 d .
C7 C 0.9095(14) 0.0647(6) 1.0731(12) 0.019(3) Uani 1 1 d .
H7 H 0.873281 0.035907 1.105523 0.023 Uiso 1 1 calc R
C8 C 0.9457(15) -0.0189(6) 0.8845(12) 0.018(4) Uani 1 1 d .
C9 C 0.9631(16) -0.0793(6) 0.8670(13) 0.022(4) Uani 1 1 d .
C10 C 0.950(2) -0.1223(7) 0.9380(13) 0.039(5) Uani 1 1 d .
H10A H 1.046638 -0.141260 0.967859 0.058 Uiso 1 1 calc GR
H10B H 0.872595 -0.149142 0.900617 0.058 Uiso 1 1 calc GR
H10C H 0.920665 -0.105437 0.993196 0.058 Uiso 1 1 calc GR
C11 C 1.0092(16) -0.0639(6) 0.4450(13) 0.020(4) Uani 1 1 d .
C12 C 0.9779(18) -0.1111(7) 0.3843(13) 0.034(4) Uani 1 1 d .
H12 H 0.944947 -0.143313 0.410204 0.041 Uiso 1 1 calc R
C13 C 0.9922(16) -0.1135(6) 0.2889(13) 0.031(4) Uani 1 1 d .
H13 H 0.966581 -0.146698 0.249861 0.037 Uiso 1 1 calc R
C14 C 1.0451(17) -0.0669(6) 0.2469(13) 0.025(4) Uani 1 1 d .
H14 H 1.058383 -0.068367 0.181705 0.030 Uiso 1 1 calc R
C15 C 1.0752(16) -0.0204(7) 0.3057(14) 0.032(5) Uani 1 1 d .
H15 H 1.110920 0.011156 0.279768 0.039 Uiso 1 1 calc R
C16 C 1.0568(15) -0.0160(7) 0.4026(13) 0.026(4) Uani 1 1 d .
C17 C 1.0721(15) 0.0386(6) 0.4494(13) 0.023(4) Uani 1 1 d .
H17 H 1.104147 0.067962 0.416026 0.028 Uiso 1 1 calc R
C18 C 1.0377(15) 0.1211(6) 0.6316(14) 0.025(4) Uani 1 1 d .
C19 C 1.0217(16) 0.1812(6) 0.6504(13) 0.019(4) Uani 1 1 d .
C20 C 1.0458(19) 0.2245(6) 0.5828(12) 0.035(5) Uani 1 1 d .
H20A H 1.136315 0.245775 0.620179 0.052 Uiso 1 1 calc GR
H20B H 0.958339 0.249316 0.561404 0.052 Uiso 1 1 calc GR
H20C H 1.058648 0.207459 0.521908 0.052 Uiso 1 1 calc GR
C21 C 1.3491(17) 0.2659(6) 0.9494(14) 0.031(4) Uani 1 1 d .
H21 H 1.250881 0.261085 0.900593 0.038 Uiso 1 1 calc R
C22 C 1.4135(18) 0.3172(7) 0.9660(16) 0.048(6) Uani 1 1 d .
H22 H 1.360125 0.348142 0.928770 0.058 Uiso 1 1 calc R
C23 C 1.555(2) 0.3240(7) 1.0363(15) 0.045(5) Uani 1 1 d .
H23 H 1.599176 0.359788 1.047696 0.054 Uiso 1 1 calc R
C24 C 1.6335(17) 0.2796(7) 1.0907(14) 0.036(4) Uani 1 1 d .
H24 H 1.731895 0.284674 1.139061 0.043 Uiso 1 1 calc R
C25 C 1.5698(15) 0.2277(6) 1.0751(12) 0.027(4) Uani 1 1 d .
H25 H 1.624096 0.197178 1.113313 0.032 Uiso 1 1 calc R
C26 C 1.4289(15) 0.2198(6) 1.0050(12) 0.026(4) Uani 1 1 d .
C27 C 1.3499(16) 0.1642(6) 0.9844(13) 0.022(4) Uani 1 1 d .
C28 C 1.4099(16) 0.1196(6) 1.0490(13) 0.027(4) Uani 1 1 d .
H28 H 1.499723 0.124853 1.106012 0.032 Uiso 1 1 calc R
C29 C 1.3423(15) 0.0674(6) 1.0328(13) 0.023(4) Uani 1 1 d .
C30 C 1.4207(16) 0.0205(6) 1.1027(12) 0.022(3) Uani 1 1 d .
C31 C 1.5731(15) 0.0194(7) 1.1642(14) 0.032(5) Uani 1 1 d .
H31 H 1.632458 0.051259 1.164833 0.039 Uiso 1 1 calc R
C32 C 1.6404(17) -0.0243(7) 1.2226(14) 0.038(5) Uani 1 1 d .
H32 H 1.745041 -0.023372 1.261138 0.045 Uiso 1 1 calc R
C33 C 1.5549(19) -0.0705(7) 1.2257(15) 0.043(5) Uani 1 1 d .
H33 H 1.601525 -0.101786 1.265334 0.051 Uiso 1 1 calc R
C34 C 1.4006(18) -0.0711(7) 1.1706(15) 0.040(5) Uani 1 1 d .
H34 H 1.341406 -0.102301 1.174525 0.048 Uiso 1 1 calc R
C35 C 1.3347(18) -0.0266(7) 1.1110(15) 0.035(5) Uani 1 1 d .
H35 H 1.229410 -0.027189 1.074305 0.043 Uiso 1 1 calc R
C36 C 0.6532(17) 0.1267(6) 0.4075(12) 0.022(4) Uani 1 1 d .
H36 H 0.758193 0.127415 0.445188 0.026 Uiso 1 1 calc R
C37 C 0.5853(18) 0.1712(7) 0.3475(14) 0.034(5) Uani 1 1 d .
H37 H 0.643335 0.203056 0.345605 0.041 Uiso 1 1 calc R
C38 C 0.4343(19) 0.1700(7) 0.2904(14) 0.038(5) Uani 1 1 d .
H38 H 0.389219 0.200595 0.247986 0.045 Uiso 1 1 calc R
C39 C 0.3476(18) 0.1243(6) 0.2943(13) 0.034(5) Uani 1 1 d .
H39 H 0.243438 0.123427 0.254377 0.041 Uiso 1 1 calc R
C40 C 0.4138(15) 0.0796(6) 0.3569(12) 0.023(4) Uani 1 1 d .
H40 H 0.353965 0.048750 0.361367 0.028 Uiso 1 1 calc R
C41 C 0.5668(15) 0.0800(6) 0.4129(12) 0.022(4) Uani 1 1 d .
C42 C 0.6414(15) 0.0344(6) 0.4828(12) 0.019(3) Uani 1 1 d .
C43 C 0.5799(16) -0.0189(6) 0.4664(12) 0.021(4) Uani 1 1 d .
H43 H 0.491818 -0.024471 0.408217 0.026 Uiso 1 1 calc R
C44 C 0.6389(16) -0.0645(6) 0.5297(13) 0.022(4) Uani 1 1 d .
C45 C 0.5640(15) -0.1196(6) 0.5055(12) 0.025(4) Uani 1 1 d .
C46 C 0.6428(18) -0.1652(7) 0.5527(13) 0.037(5) Uani 1 1 d .
H46 H 0.741109 -0.160729 0.601497 0.044 Uiso 1 1 calc R
C47 C 0.582(2) -0.2181(7) 0.5310(17) 0.059(7) Uani 1 1 d .
H47 H 0.638845 -0.249360 0.564372 0.071 Uiso 1 1 calc R
C48 C 0.4380(19) -0.2249(7) 0.4601(15) 0.042(5) Uani 1 1 d .
H48 H 0.396723 -0.260946 0.443610 0.050 Uiso 1 1 calc R
C49 C 0.3578(17) -0.1806(6) 0.4150(13) 0.033(4) Uani 1 1 d .
H49 H 0.257827 -0.185557 0.368851 0.040 Uiso 1 1 calc R
C50 C 0.4175(16) -0.1272(6) 0.4344(12) 0.027(4) Uani 1 1 d .
H50 H 0.360059 -0.096305 0.399996 0.033 Uiso 1 1 calc R
C51 C 0.6612(15) 0.1261(6) 0.7074(14) 0.026(4) Uani 1 1 d .
H51 H 0.696429 0.129818 0.650792 0.031 Uiso 1 1 calc R
C52 C 0.4516(19) 0.1269(8) 0.7678(16) 0.053(6) Uani 1 1 d .
H52A H 0.408754 0.162704 0.776496 0.080 Uiso 1 1 calc GR
H52B H 0.529392 0.116211 0.832617 0.080 Uiso 1 1 calc GR
H52C H 0.371789 0.098827 0.748804 0.080 Uiso 1 1 calc GR
C53 C 0.4132(17) 0.1413(8) 0.5849(14) 0.052(6) Uani 1 1 d .
H53A H 0.469528 0.142285 0.536733 0.078 Uiso 1 1 calc GR
H53B H 0.362574 0.176885 0.583182 0.078 Uiso 1 1 calc GR
H53C H 0.337881 0.111693 0.564861 0.078 Uiso 1 1 calc GR
C54 C 1.3169(16) -0.0240(6) 0.8076(14) 0.027(4) Uani 1 1 d .
H54 H 1.285938 -0.027819 0.866031 0.032 Uiso 1 1 calc R
C55 C 1.523(2) -0.0218(10) 0.7332(19) 0.081(9) Uani 1 1 d .
H55A H 1.438622 -0.015080 0.669579 0.121 Uiso 1 1 calc GR
H55B H 1.575858 -0.055672 0.725876 0.121 Uiso 1 1 calc GR
H55C H 1.593130 0.009532 0.746696 0.121 Uiso 1 1 calc GR
C56 C 1.5684(17) -0.0377(8) 0.9242(15) 0.052(6) Uani 1 1 d .
H56A H 1.514448 -0.034169 0.973441 0.078 Uiso 1 1 calc GR
H56B H 1.649752 -0.010274 0.940317 0.078 Uiso 1 1 calc GR
H56C H 1.611124 -0.074931 0.928679 0.078 Uiso 1 1 calc GR
O13 O 0.8604(14) 0.2601(5) 0.8918(10) 0.046(3) Uani 1 1 d .
H13A H 0.894354 0.231538 0.926508 0.069 Uiso 1 1 calc GR
C57 C 0.698(2) 0.2556(7) 0.8449(17) 0.061(6) Uani 1 1 d .
H57A H 0.670116 0.216532 0.832291 0.092 Uiso 1 1 calc GR
H57B H 0.665105 0.275799 0.779495 0.092 Uiso 1 1 calc GR
H57C H 0.649678 0.271359 0.891302 0.092 Uiso 1 1 calc GR
O14 O 0.105(2) 0.8406(6) 0.6174(11) 0.070(5) Uani 1 1 d .
H14A H 0.063328 0.854128 0.558547 0.105 Uiso 1 1 calc GR
C58 C 0.259(3) 0.8402(11) 0.6392(17) 0.112(13) Uani 1 1 d .
H58A H 0.286472 0.868255 0.597330 0.168 Uiso 1 1 calc GR
H58B H 0.290457 0.803627 0.623350 0.168 Uiso 1 1 calc GR
H58C H 0.309567 0.848401 0.712358 0.168 Uiso 1 1 calc GR

loop_
_atom_site_aniso_label
_atom_site_aniso_U_11
_atom_site_aniso_U_22
_atom_site_aniso_U_33
_atom_site_aniso_U_23
_atom_site_aniso_U_13
_atom_site_aniso_U_12
Er1 0.0186(3) 0.0162(3) 0.0170(4) 0.0008(3) 0.0004(3) -0.0007(2)
Er2 0.0195(3) 0.0169(3) 0.0169(4) 0.0010(3) 0.0007(3) -0.0002(2)
O1 0.036(6) 0.021(6) 0.012(7) -0.006(4) 0.010(5) 0.005(5)
O2 0.028(5) 0.016(5) 0.009(6) 0.002(4) 0.003(5) -0.007(4)
O3 0.054(8) 0.021(6) 0.045(9) -0.002(5) 0.010(7) 0.018(5)
O4 0.042(7) 0.012(5) 0.031(8) 0.004(4) 0.014(6) 0.006(5)
O5 0.018(5) 0.012(5) 0.030(7) 0.005(4) 0.002(5) 0.000(4)
O6 0.047(7) 0.015(6) 0.043(8) 0.001(5) 0.016(7) 0.006(5)
O7 0.025(5) 0.020(5) 0.023(7) 0.003(4) 0.007(5) -0.008(4)
O8 0.015(5) 0.024(5) 0.026(7) 0.001(4) -0.002(5) 0.001(4)
O9 0.017(5) 0.024(5) 0.023(7) 0.003(4) -0.006(5) -0.003(4)
O10 0.024(5) 0.023(5) 0.014(6) 0.006(4) 0.002(5) -0.006(4)
O11 0.023(5) 0.032(6) 0.025(7) 0.004(5) 0.013(5) 0.007(4)
O12 0.019(5) 0.046(8) 0.028(7) 0.009(5) -0.005(5) 0.011(5)
N1 0.011(6) 0.006(6) 0.028(9) 0.001(5) 0.004(6) 0.000(4)
N2 0.020(5) 0.017(6) 0.020(8) 0.003(6) 0.007(5) 0.001(6)
N3 0.024(6) 0.018(7) 0.019(8) 0.002(5) 0.005(6) 0.001(5)
N4 0.022(6) 0.016(6) 0.017(8) -0.002(5) 0.001(6) -0.002(5)
N5 0.024(5) 0.008(5) 0.027(8) -0.003(6) 0.006(5) 0.001(5)
N6 0.024(6) 0.017(7) 0.031(9) -0.006(5) 0.006(6) 0.000(5)
N7 0.017(6) 0.035(8) 0.035(10) 0.000(6) 0.008(7) 0.008(5)
N8 0.013(6) 0.051(9) 0.036(10) -0.005(7) 0.002(7) 0.000(6)
C1 0.023(8) 0.027(9) 0.017(10) -0.002(6) 0.003(7) 0.016(6)
C2 0.033(8) 0.016(8) 0.030(11) -0.002(6) -0.002(8) 0.007(6)
C3 0.036(8) 0.027(9) 0.011(10) 0.003(6) 0.002(7) 0.007(7)
C4 0.026(8) 0.039(10) 0.009(10) -0.006(7) -0.001(7) 0.001(7)
C5 0.024(7) 0.027(9) 0.013(9) 0.002(6) 0.002(7) 0.004(6)
C6 0.015(6) 0.018(9) 0.026(11) 0.002(6) 0.000(7) -0.002(6)
C7 0.016(7) 0.036(9) 0.010(9) 0.005(6) 0.008(7) -0.002(6)
C8 0.017(7) 0.019(9) 0.018(10) 0.001(6) 0.006(7) 0.001(5)
C9 0.024(8) 0.022(9) 0.023(10) -0.002(6) 0.011(7) -0.006(6)
C10 0.056(11) 0.036(10) 0.027(11) 0.000(8) 0.018(9) 0.009(9)
C11 0.022(8) 0.020(8) 0.015(10) -0.005(6) 0.002(7) 0.003(6)
C12 0.049(10) 0.033(10) 0.023(11) 0.000(7) 0.014(9) -0.001(8)
C13 0.036(8) 0.014(8) 0.038(11) -0.014(7) 0.007(8) 0.006(6)
C14 0.029(8) 0.028(9) 0.019(11) 0.000(7) 0.010(8) 0.012(6)
C15 0.022(7) 0.043(12) 0.030(12) -0.001(8) 0.005(8) -0.007(7)
C16 0.020(7) 0.030(11) 0.023(11) -0.010(7) 0.000(7) 0.009(6)
C17 0.019(7) 0.019(8) 0.020(10) -0.003(6) -0.009(7) 0.001(6)
C18 0.014(6) 0.020(9) 0.034(12) -0.005(6) -0.001(7) 0.002(5)
C19 0.019(7) 0.015(8) 0.023(10) 0.005(6) 0.006(7) 0.006(6)
C20 0.055(10) 0.012(8) 0.024(10) 0.002(7) -0.004(8) 0.000(7)
C21 0.029(8) 0.019(8) 0.044(12) 0.000(7) 0.009(8) -0.007(6)
C22 0.035(10) 0.037(10) 0.056(15) 0.004(9) -0.008(10) -0.003(8)
C23 0.048(11) 0.028(10) 0.047(14) -0.006(8) 0.002(10) -0.017(8)
C24 0.028(8) 0.036(10) 0.042(13) -0.004(8) 0.008(8) -0.004(7)
C25 0.023(7) 0.023(8) 0.026(10) -0.003(6) -0.003(7) -0.003(6)
C26 0.028(8) 0.026(8) 0.022(10) 0.001(7) 0.007(7) -0.002(6)
C27 0.022(7) 0.024(8) 0.027(10) -0.005(6) 0.017(8) -0.006(6)
C28 0.026(7) 0.031(11) 0.017(10) -0.006(6) 0.000(7) -0.005(6)
C29 0.015(7) 0.033(9) 0.025(11) -0.009(7) 0.012(7) 0.006(6)
C30 0.030(8) 0.025(8) 0.010(9) -0.007(6) 0.007(7) 0.005(6)
C31 0.013(7) 0.033(9) 0.043(13) -0.007(8) 0.000(8) 0.006(6)
C32 0.018(8) 0.046(11) 0.041(13) -0.003(8) 0.000(8) 0.007(7)
C33 0.041(10) 0.042(11) 0.035(13) 0.011(8) -0.001(9) 0.013(8)
C34 0.032(9) 0.033(10) 0.055(15) 0.015(8) 0.013(10) 0.006(7)
C35 0.029(9) 0.030(9) 0.041(14) -0.005(7) 0.004(9) 0.003(7)
C36 0.030(8) 0.032(9) 0.008(9) -0.003(6) 0.010(7) 0.010(6)
C37 0.032(9) 0.028(9) 0.033(12) 0.008(7) -0.003(9) 0.004(7)
C38 0.046(10) 0.034(10) 0.030(12) 0.012(8) 0.010(9) 0.013(8)
C39 0.038(9) 0.037(11) 0.017(10) 0.011(6) -0.005(8) 0.013(7)
C40 0.023(7) 0.034(9) 0.015(10) 0.007(6) 0.009(7) -0.001(6)
C41 0.023(7) 0.018(7) 0.020(10) 0.003(6) 0.000(7) -0.001(6)
C42 0.020(7) 0.028(8) 0.011(9) 0.003(6) 0.009(7) 0.004(6)
C43 0.026(7) 0.023(9) 0.010(9) -0.004(5) 0.001(7) -0.003(6)
C44 0.018(7) 0.027(8) 0.021(10) 0.008(6) 0.008(7) -0.002(6)
C45 0.031(8) 0.016(7) 0.028(10) -0.007(6) 0.010(7) -0.007(6)
C46 0.038(9) 0.027(9) 0.031(11) 0.004(7) -0.007(8) -0.015(7)
C47 0.067(13) 0.016(9) 0.080(18) 0.001(9) 0.006(13) -0.006(8)
C48 0.047(10) 0.021(9) 0.052(14) -0.011(8) 0.009(10) -0.008(7)
C49 0.035(9) 0.037(10) 0.025(11) -0.009(7) 0.007(8) -0.026(7)
C50 0.033(8) 0.026(9) 0.028(10) 0.002(6) 0.018(8) -0.003(6)
C51 0.015(7) 0.024(9) 0.037(12) -0.009(6) 0.006(8) 0.002(6)
C52 0.036(9) 0.061(14) 0.060(17) 0.006(10) 0.012(10) 0.003(8)
C53 0.018(8) 0.092(17) 0.033(14) -0.008(10) -0.009(9) 0.003(9)
C54 0.031(8) 0.027(9) 0.034(12) 0.001(7) 0.027(9) -0.006(6)
C55 0.049(12) 0.10(2) 0.10(2) 0.032(16) 0.031(14) -0.002(12)
C56 0.026(9) 0.074(15) 0.050(16) -0.020(11) 0.004(9) 0.007(9)
O13 0.077(9) 0.035(7) 0.029(8) 0.007(5) 0.022(7) 0.011(6)
C57 0.082(15) 0.035(11) 0.074(18) 0.002(10) 0.037(13) 0.017(10)
O14 0.147(16) 0.035(8) 0.033(10) 0.014(6) 0.035(10) 0.027(9)
C58 0.16(3) 0.15(3) 0.057(19) 0.045(17) 0.077(19) 0.12(2)

loop_
_atom_type_symbol
_atom_type_description
_atom_type_scat_dispersion_real
_atom_type_scat_dispersion_imag
_atom_type_scat_source
C C 0.0033 0.0016 'International Tables Vol C Tables 4.2.6.8 and 6.1.1.4'
H H 0.0000 0.0000 'International Tables Vol C Tables 4.2.6.8 and 6.1.1.4'
Er Er -0.2586 4.9576 'International Tables Vol C Tables 4.2.6.8 and 6.1.1.4'
N N 0.0061 0.0033 'International Tables Vol C Tables 4.2.6.8 and 6.1.1.4'
O O 0.0106 0.0060 'International Tables Vol C Tables 4.2.6.8 and 6.1.1.4'

loop_
_geom_angle_atom_site_label_1
_geom_angle_atom_site_label_2
_geom_angle_atom_site_label_3
_geom_angle
O1 Er1 O2 136.8(4)
O1 Er1 O5 152.6(4)
O1 Er1 O7 79.2(4)
O1 Er1 O8 103.9(4)
O1 Er1 O11 82.0(4)
O1 Er1 N1 72.7(4)
O1 Er1 N6 91.1(4)
O2 Er1 N1 65.6(4)
O2 Er1 N6 121.7(4)
O5 Er1 O2 64.9(3)
O5 Er1 N1 130.3(4)
O5 Er1 N6 61.8(4)
O7 Er1 O2 136.6(4)
O7 Er1 O5 92.2(4)
O7 Er1 O11 138.4(3)
O7 Er1 N1 128.0(4)
O7 Er1 N6 67.3(3)
O8 Er1 O2 74.9(3)
O8 Er1 O5 98.0(4)
O8 Er1 O7 72.5(3)
O8 Er1 O11 148.6(4)
O8 Er1 N1 73.1(4)
O8 Er1 N6 133.3(4)
O11 Er1 O2 80.0(3)
O11 Er1 O5 87.8(3)
O11 Er1 N1 79.6(4)
O11 Er1 N6 76.4(4)
N1 Er1 N6 152.7(4)
O2 Er2 O5 65.2(3)
O2 Er2 N3 62.9(4)
O2 Er2 N4 130.0(4)
O4 Er2 O2 153.7(4)
O4 Er2 O5 136.4(4)
O4 Er2 O9 102.7(4)
O4 Er2 O10 77.6(4)
O4 Er2 O12 81.9(4)
O4 Er2 N3 90.9(4)
O4 Er2 N4 72.5(4)
O5 Er2 N3 122.8(4)
O5 Er2 N4 65.0(4)
O9 Er2 O2 98.0(4)
O9 Er2 O5 74.0(3)
O9 Er2 O12 147.5(4)
O9 Er2 N3 134.8(4)
O9 Er2 N4 72.5(4)
O10 Er2 O2 93.4(3)
O10 Er2 O5 137.2(3)
O10 Er2 O9 73.0(3)
O10 Er2 O12 138.4(4)
O10 Er2 N3 68.2(3)
O10 Er2 N4 127.2(4)
O12 Er2 O2 89.2(4)
O12 Er2 O5 80.7(4)
O12 Er2 N3 76.4(4)
O12 Er2 N4 78.6(4)
N4 Er2 N3 151.7(4)
C1 O1 Er1 140.4(9)
Er2 O2 Er1 115.5(4)
C8 O2 Er1 116.2(9)
C8 O2 Er2 126.9(9)
N3 O3 H3 109.5
C11 O4 Er2 141.8(9)
Er1 O5 Er2 114.4(4)
C18 O5 Er1 128.6(9)
C18 O5 Er2 116.2(9)
N6 O6 H6 109.5
C27 O7 Er1 131.5(9)
C29 O8 Er1 132.8(9)
C42 O9 Er2 131.6(9)
C44 O10 Er2 130.5(9)
C51 O11 Er1 138.8(10)
C54 O12 Er2 139.2(11)
N2 N1 Er1 116.3(9)
C7 N1 Er1 131.5(10)
C7 N1 N2 111.7(12)
C8 N2 N1 110.9(12)
O3 N3 Er2 130.5(11)
C9 N3 Er2 117.3(10)
C9 N3 O3 110.6(13)
N5 N4 Er2 117.7(10)
C17 N4 Er2 133.3(10)
C17 N4 N5 108.7(12)
C18 N5 N4 110.1(13)
O6 N6 Er1 128.0(11)
C19 N6 Er1 116.5(9)
C19 N6 O6 113.4(13)
C51 N7 C52 122.2(16)
C51 N7 C53 121.3(17)
C52 N7 C53 116.5(13)
C54 N8 C55 121.6(15)
C54 N8 C56 118.1(17)
C56 N8 C55 120.2(14)
O1 C1 C2 118.8(16)
O1 C1 C6 122.3(14)
C6 C1 C2 118.9(17)
C1 C2 H2 120.2
C3 C2 C1 119.7(17)
C3 C2 H2 120.2
C2 C3 H3A 118.9
C4 C3 C2 122.1(15)
C4 C3 H3A 118.9
C3 C4 H4 121.6
C3 C4 C5 116.9(17)
C5 C4 H4 121.6
C4 C5 H5 118.9
C6 C5 C4 122.1(15)
C6 C5 H5 118.9
C1 C6 C7 123.1(16)
C5 C6 C1 120.2(14)
C5 C6 C7 116.6(14)
N1 C7 C6 127.1(15)
N1 C7 H7 116.5
C6 C7 H7 116.5
O2 C8 N2 127.1(13)
O2 C8 C9 117.9(14)
N2 C8 C9 114.9(14)
N3 C9 C8 112.7(14)
N3 C9 C10 124.2(14)
C10 C9 C8 123.1(16)
C9 C10 H10A 109.5
C9 C10 H10B 109.5
C9 C10 H10C 109.5
H10A C10 H10B 109.5
H10A C10 H10C 109.5
H10B C10 H10C 109.5
O4 C11 C12 121.0(16)
O4 C11 C16 122.2(13)
C12 C11 C16 116.8(17)
C11 C12 H12 118.5
C13 C12 C11 123.0(17)
C13 C12 H12 118.5
C12 C13 H13 119.5
C12 C13 C14 121.1(15)
C14 C13 H13 119.5
C13 C14 H14 121.9
C15 C14 C13 116.3(17)
C15 C14 H14 121.9
C14 C15 H15 118.0
C14 C15 C16 124.0(17)
C16 C15 H15 118.0
C11 C16 C17 123.3(16)
C15 C16 C11 118.8(14)
C15 C16 C17 117.6(16)
N4 C17 C16 124.8(16)
N4 C17 H17 117.6
C16 C17 H17 117.6
O5 C18 C19 116.0(15)
N5 C18 O5 127.8(14)
N5 C18 C19 116.1(15)
N6 C19 C18 114.3(14)
N6 C19 C20 123.1(13)
C20 C19 C18 122.5(16)
C19 C20 H20A 109.5
C19 C20 H20B 109.5
C19 C20 H20C 109.5
H20A C20 H20B 109.5
H20A C20 H20C 109.5
H20B C20 H20C 109.5
C22 C21 H21 120.1
C22 C21 C26 119.9(14)
C26 C21 H21 120.1
C21 C22 H22 120.0
C21 C22 C23 120.0(17)
C23 C22 H22 120.0
C22 C23 H23 119.7
C22 C23 C24 120.6(16)
C24 C23 H23 119.7
C23 C24 H24 120.0
C25 C24 C23 120.0(15)
C25 C24 H24 120.0
C24 C25 H25 119.8
C26 C25 C24 120.5(14)
C26 C25 H25 119.8
C21 C26 C27 117.2(12)
C25 C26 C21 119.0(14)
C25 C26 C27 123.8(14)
O7 C27 C26 115.5(13)
O7 C27 C28 124.6(13)
C28 C27 C26 119.9(13)
C27 C28 H28 118.9
C27 C28 C29 122.1(14)
C29 C28 H28 118.9
O8 C29 C28 125.0(14)
O8 C29 C30 116.5(13)
C28 C29 C30 118.5(13)
C31 C30 C29 125.5(14)
C31 C30 C35 115.6(14)
C35 C30 C29 118.8(13)
C30 C31 H31 118.1
C32 C31 C30 123.7(16)
C32 C31 H31 118.1
C31 C32 H32 120.4
C31 C32 C33 119.2(14)
C33 C32 H32 120.4
C32 C33 H33 119.9
C32 C33 C34 120.1(16)
C34 C33 H33 119.9
C33 C34 H34 120.1
C35 C34 C33 119.8(17)
C35 C34 H34 120.1
C30 C35 H35 119.3
C34 C35 C30 121.4(15)
C34 C35 H35 119.3
C37 C36 H36 120.1
C37 C36 C41 119.9(14)
C41 C36 H36 120.1
C36 C37 H37 119.7
C38 C37 C36 120.6(16)
C38 C37 H37 119.7
C37 C38 H38 119.8
C37 C38 C39 120.3(15)
C39 C38 H38 119.8
C38 C39 H39 120.2
C38 C39 C40 119.7(14)
C40 C39 H39 120.2
C39 C40 H40 119.8
C41 C40 C39 120.4(15)
C41 C40 H40 119.8
C36 C41 C42 118.4(12)
C40 C41 C36 119.1(13)
C40 C41 C42 122.4(13)
O9 C42 C41 116.3(12)
O9 C42 C43 123.6(13)
C43 C42 C41 120.1(13)
C42 C43 H43 117.7
C42 C43 C44 124.7(13)
C44 C43 H43 117.7
O10 C44 C43 122.9(14)
O10 C44 C45 116.6(13)
C43 C44 C45 120.4(13)
C46 C45 C44 118.3(12)
C46 C45 C50 118.3(14)
C50 C45 C44 123.4(14)
C45 C46 H46 119.3
C45 C46 C47 121.4(15)
C47 C46 H46 119.3
C46 C47 H47 120.2
C48 C47 C46 119.6(17)
C48 C47 H47 120.2
C47 C48 H48 120.1
C49 C48 C47 119.9(16)
C49 C48 H48 120.1
C48 C49 H49 119.3
C48 C49 C50 121.5(14)
C50 C49 H49 119.3
C45 C50 H50 120.3
C49 C50 C45 119.3(15)
C49 C50 H50 120.3
O11 C51 N7 125.2(18)
O11 C51 H51 117.4
N7 C51 H51 117.4
N7 C52 H52A 109.5
N7 C52 H52B 109.5
N7 C52 H52C 109.5
H52A C52 H52B 109.5
H52A C52 H52C 109.5
H52B C52 H52C 109.5
N7 C53 H53A 109.5
N7 C53 H53B 109.5
N7 C53 H53C 109.5
H53A C53 H53B 109.5
H53A C53 H53C 109.5
H53B C53 H53C 109.5
O12 C54 N8 123.2(17)
O12 C54 H54 118.4
N8 C54 H54 118.4
N8 C55 H55A 109.5
N8 C55 H55B 109.5
N8 C55 H55C 109.5
H55A C55 H55B 109.5
H55A C55 H55C 109.5
H55B C55 H55C 109.5
N8 C56 H56A 109.5
N8 C56 H56B 109.5
N8 C56 H56C 109.5
H56A C56 H56B 109.5
H56A C56 H56C 109.5
H56B C56 H56C 109.5
C57 O13 H13A 109.5
O13 C57 H57A 109.5
O13 C57 H57B 109.5
O13 C57 H57C 109.5
H57A C57 H57B 109.5
H57A C57 H57C 109.5
H57B C57 H57C 109.5
C58 O14 H14A 109.5
O14 C58 H58A 109.5
O14 C58 H58B 109.5
O14 C58 H58C 109.5
H58A C58 H58B 109.5
H58A C58 H58C 109.5
H58B C58 H58C 109.5

loop_
_geom_bond_atom_site_label_1
_geom_bond_atom_site_label_2
_geom_bond_distance
Er1 O1 2.235(11)
Er1 O2 2.364(9)
Er1 O5 2.348(12)
Er1 O7 2.287(9)
Er1 O8 2.280(9)
Er1 O11 2.341(9)
Er1 N1 2.469(13)
Er1 N6 2.716(13)
Er2 O2 2.323(11)
Er2 O4 2.234(12)
Er2 O5 2.368(9)
Er2 O9 2.294(9)
Er2 O10 2.289(9)
Er2 O12 2.299(9)
Er2 N3 2.657(13)
Er2 N4 2.463(14)
O1 C1 1.36(2)
O2 C8 1.305(18)
O3 H3 0.8400
O3 N3 1.397(15)
O4 C11 1.28(2)
O5 C18 1.334(19)
O6 H6 0.8400
O6 N6 1.389(16)
O7 C27 1.283(17)
O8 C29 1.263(16)
O9 C42 1.268(16)
O10 C44 1.266(17)
O11 C51 1.252(17)
O12 C54 1.249(18)
N1 N2 1.423(17)
N1 C7 1.31(2)
N2 C8 1.309(19)
N3 C9 1.30(2)
N4 N5 1.439(17)
N4 C17 1.28(2)
N5 C18 1.26(2)
N6 C19 1.31(2)
N7 C51 1.302(17)
N7 C52 1.43(2)
N7 C53 1.46(2)
N8 C54 1.349(18)
N8 C55 1.50(3)
N8 C56 1.44(2)
C1 C2 1.41(2)
C1 C6 1.39(2)
C2 H2 0.9500
C2 C3 1.40(2)
C3 H3A 0.9500
C3 C4 1.39(2)
C4 H4 0.9500
C4 C5 1.40(2)
C5 H5 0.9500
C5 C6 1.39(2)
C6 C7 1.45(2)
C7 H7 0.9500
C8 C9 1.498(19)
C9 C10 1.46(2)
C10 H10A 0.9800
C10 H10B 0.9800
C10 H10C 0.9800
C11 C12 1.39(2)
C11 C16 1.44(2)
C12 H12 0.9500
C12 C13 1.37(2)
C13 H13 0.9500
C13 C14 1.43(2)
C14 H14 0.9500
C14 C15 1.36(2)
C15 H15 0.9500
C15 C16 1.41(2)
C16 C17 1.45(2)
C17 H17 0.9500
C18 C19 1.493(19)
C19 C20 1.47(2)
C20 H20A 0.9800
C20 H20B 0.9800
C20 H20C 0.9800
C21 H21 0.9500
C21 C22 1.37(2)
C21 C26 1.42(2)
C22 H22 0.9500
C22 C23 1.37(2)
C23 H23 0.9500
C23 C24 1.38(2)
C24 H24 0.9500
C24 C25 1.37(2)
C25 H25 0.9500
C25 C26 1.367(18)
C26 C27 1.52(2)
C27 C28 1.39(2)
C28 H28 0.9500
C28 C29 1.40(2)
C29 C30 1.51(2)
C30 C31 1.400(19)
C30 C35 1.42(2)
C31 H31 0.9500
C31 C32 1.35(2)
C32 H32 0.9500
C32 C33 1.39(2)
C33 H33 0.9500
C33 C34 1.40(2)
C34 H34 0.9500
C34 C35 1.37(2)
C35 H35 0.9500
C36 H36 0.9500
C36 C37 1.38(2)
C36 C41 1.408(19)
C37 H37 0.9500
C37 C38 1.38(2)
C38 H38 0.9500
C38 C39 1.39(2)
C39 H39 0.9500
C39 C40 1.39(2)
C40 H40 0.9500
C40 C41 1.387(19)
C41 C42 1.476(19)
C42 C43 1.398(19)
C43 H43 0.9500
C43 C44 1.40(2)
C44 C45 1.49(2)
C45 C46 1.37(2)
C45 C50 1.410(19)
C46 H46 0.9500
C46 C47 1.39(2)
C47 H47 0.9500
C47 C48 1.39(2)
C48 H48 0.9500
C48 C49 1.34(2)
C49 H49 0.9500
C49 C50 1.40(2)
C50 H50 0.9500
C51 H51 0.9500
C52 H52A 0.9800
C52 H52B 0.9800
C52 H52C 0.9800
C53 H53A 0.9800
C53 H53B 0.9800
C53 H53C 0.9800
C54 H54 0.9500
C55 H55A 0.9800
C55 H55B 0.9800
C55 H55C 0.9800
C56 H56A 0.9800
C56 H56B 0.9800
C56 H56C 0.9800
O13 H13A 0.8400
O13 C57 1.45(2)
C57 H57A 0.9800
C57 H57B 0.9800
C57 H57C 0.9800
O14 H14A 0.8400
O14 C58 1.38(3)
C58 H58A 0.9800
C58 H58B 0.9800
C58 H58C 0.9800

loop_
_geom_hbond_atom_site_label_D
_geom_hbond_atom_site_label_H
_geom_hbond_atom_site_label_A
_geom_hbond_distance_DH
_geom_hbond_distance_HA
_geom_hbond_distance_DA
_geom_hbond_angle_DHA
_geom_hbond_site_symmetry_A
_geom_hbond_publ_flag
O3 H3 O14 0.84 1.76 2.58(2) 166.0 1_645 yes
O13 H13A O1 0.84 1.85 2.681(16) 169.9 . yes
O14 H14A O4 0.84 2.08 2.638(16) 123.0 1_465 yes

loop_
_geom_torsion_atom_site_label_1
_geom_torsion_atom_site_label_2
_geom_torsion_atom_site_label_3
_geom_torsion_atom_site_label_4
_geom_torsion
Er1 O1 C1 C2 153.8(11)
Er1 O1 C1 C6 -25(2)
Er1 O2 C8 N2 19.0(18)
Er1 O2 C8 C9 -157.3(9)
Er1 O5 C18 N5 172.6(10)
Er1 O5 C18 C19 -10.6(16)
Er1 O7 C27 C26 -152.6(10)
Er1 O7 C27 C28 28(2)
Er1 O8 C29 C28 -24(3)
Er1 O8 C29 C30 157.7(10)
Er1 O11 C51 N7 -177.6(11)
Er1 N1 N2 C8 -12.3(13)
Er1 N1 C7 C6 -3(2)
Er1 N6 C19 C18 15.2(15)
Er1 N6 C19 C20 -164.6(11)
Er2 O2 C8 N2 -175.2(10)
Er2 O2 C8 C9 8.5(17)
Er2 O4 C11 C12 -157.8(12)
Er2 O4 C11 C16 22(2)
Er2 O5 C18 N5 -18.4(18)
Er2 O5 C18 C19 158.4(9)
Er2 O9 C42 C41 -156.6(11)
Er2 O9 C42 C43 24(2)
Er2 O10 C44 C43 -34(2)
Er2 O10 C44 C45 149.7(10)
Er2 O12 C54 N8 178.3(11)
Er2 N3 C9 C8 -14.4(15)
Er2 N3 C9 C10 168.3(12)
Er2 N4 N5 C18 9.4(13)
Er2 N4 C17 C16 0(2)
O1 C1 C2 C3 177.8(12)
O1 C1 C6 C5 -176.8(12)
O1 C1 C6 C7 8(2)
O2 C8 C9 N3 5.5(18)
O2 C8 C9 C10 -177.1(14)
O3 N3 C9 C8 178.6(12)
O3 N3 C9 C10 1(2)
O4 C11 C12 C13 -179.8(14)
O4 C11 C16 C15 177.7(13)
O4 C11 C16 C17 -9(2)
O5 C18 C19 N6 -5.2(18)
O5 C18 C19 C20 174.5(13)
O6 N6 C19 C18 -179.9(11)
O6 N6 C19 C20 0(2)
O7 C27 C28 C29 0(3)
O8 C29 C30 C31 160.0(16)
O8 C29 C30 C35 -22(2)
O9 C42 C43 C44 2(3)
O10 C44 C45 C46 -19(2)
O10 C44 C45 C50 162.8(15)
N1 N2 C8 O2 -4.1(19)
N1 N2 C8 C9 172.3(11)
N2 N1 C7 C6 168.7(12)
N2 C8 C9 N3 -171.2(12)
N2 C8 C9 C10 6(2)
N4 N5 C18 O5 5.7(19)
N4 N5 C18 C19 -171.1(11)
N5 N4 C17 C16 -173.1(12)
N5 C18 C19 N6 172.0(12)
N5 C18 C19 C20 -8(2)
C1 C2 C3 C4 0(2)
C1 C6 C7 N1 4(2)
C2 C1 C6 C5 4(2)
C2 C1 C6 C7 -171.3(12)
C2 C3 C4 C5 2(2)
C3 C4 C5 C6 -1(2)
C4 C5 C6 C1 -2(2)
C4 C5 C6 C7 173.5(13)
C5 C6 C7 N1 -171.5(13)
C6 C1 C2 C3 -3(2)
C7 N1 N2 C8 174.9(11)
C11 C12 C13 C14 2(2)
C11 C16 C17 N4 0(2)
C12 C11 C16 C15 -3(2)
C12 C11 C16 C17 170.5(13)
C12 C13 C14 C15 -2(2)
C13 C14 C15 C16 0(2)
C14 C15 C16 C11 3(2)
C14 C15 C16 C17 -171.1(14)
C15 C16 C17 N4 173.5(13)
C16 C11 C12 C13 1(2)
C17 N4 N5 C18 -176.4(11)
C21 C22 C23 C24 0(4)
C21 C26 C27 O7 12(2)
C21 C26 C27 C28 -168.3(16)
C22 C21 C26 C25 0(3)
C22 C21 C26 C27 178.9(18)
C22 C23 C24 C25 0(3)
C23 C24 C25 C26 1(3)
C24 C25 C26 C21 -1(3)
C24 C25 C26 C27 -179.1(16)
C25 C26 C27 O7 -169.5(16)
C25 C26 C27 C28 10(3)
C26 C21 C22 C23 0(3)
C26 C27 C28 C29 -179.4(15)
C27 C28 C29 O8 -2(3)
C27 C28 C29 C30 176.0(15)
C28 C29 C30 C31 -19(3)
C28 C29 C30 C35 159.3(16)
C29 C30 C31 C32 -177.3(17)
C29 C30 C35 C34 178.0(18)
C30 C31 C32 C33 -2(3)
C31 C30 C35 C34 -4(3)
C31 C32 C33 C34 -1(3)
C32 C33 C34 C35 2(3)
C33 C34 C35 C30 1(3)
C35 C30 C31 C32 5(3)
C36 C37 C38 C39 1(3)
C36 C41 C42 O9 22(2)
C36 C41 C42 C43 -158.1(15)
C37 C36 C41 C40 0(3)
C37 C36 C41 C42 -176.4(16)
C37 C38 C39 C40 0(3)
C38 C39 C40 C41 -2(3)
C39 C40 C41 C36 2(3)
C39 C40 C41 C42 178.2(16)
C40 C41 C42 O9 -154.5(16)
C40 C41 C42 C43 25(3)
C41 C36 C37 C38 -2(3)
C41 C42 C43 C44 -177.9(16)
C42 C43 C44 O10 3(3)
C42 C43 C44 C45 179.7(15)
C43 C44 C45 C46 164.3(17)
C43 C44 C45 C50 -14(3)
C44 C45 C46 C47 -177.6(19)
C44 C45 C50 C49 178.6(16)
C45 C46 C47 C48 0(3)
C46 C45 C50 C49 0(3)
C46 C47 C48 C49 -1(3)
C47 C48 C49 C50 3(3)
C48 C49 C50 C45 -2(3)
C50 C45 C46 C47 1(3)
C52 N7 C51 O11 1(2)
C53 N7 C51 O11 -179.7(15)
C55 N8 C54 O12 1(3)
C56 N8 C54 O12 179.1(15)
